data_4324990
loop_
_publ_author_name
'Sara Dolci'
'Fabio Marchetti'
'Guido Pampaloni'
'Stefano Zacchini'

_publ_section_title
;
 C-N Bond-Forming Self-Condensation of Amide Promoted by MoCl5 at Room
 Temperature
;
_journal_name_full 'Inorganic Chemistry'
_journal_page_first 3846
_journal_page_last 3848
_journal_paper_doi 10.1021/ic2001199
_journal_volume 50
_journal_year 2011
_chemical_formula_sum 'C16 H17 Cl4 Mo N2 O2'
_chemical_formula_weight 507.06
_chemical_name_systematic
; 
 ? 
;
_space_group_IT_number 14
_symmetry_cell_setting monoclinic
_symmetry_space_group_name_Hall '-P 2yn'
_symmetry_space_group_name_H-M 'P 1 21/n 1'
_atom_sites_solution_hydrogens geom
_atom_sites_solution_primary direct
_atom_sites_solution_secondary difmap
_audit_creation_method SHELXL-97
_cell_angle_alpha 90.00
_cell_angle_beta 107.727(6)
_cell_angle_gamma 90.00
_cell_formula_units_Z 4
_cell_length_a 10.869(6)
_cell_length_b 15.895(8)
_cell_length_c 11.934(6)
_cell_measurement_temperature 100(2)
_cell_volume 1963.9(18)
_computing_structure_refinement 'SHELXL-97 (Sheldrick, 1997)'
_computing_structure_solution 'SHELXS-97 (Sheldrick, 1990)'
_diffrn_ambient_temperature 100(2)
_diffrn_measured_fraction_theta_full 0.996
_diffrn_measured_fraction_theta_max 0.996
_diffrn_radiation_monochromator graphite
_diffrn_radiation_source 'fine-focus sealed tube'
_diffrn_radiation_type MoK\a
_diffrn_radiation_wavelength 0.71073
_diffrn_reflns_av_R_equivalents 0.0662
_diffrn_reflns_av_sigmaI/netI 0.0723
_diffrn_reflns_limit_h_max 13
_diffrn_reflns_limit_h_min -13
_diffrn_reflns_limit_k_max 20
_diffrn_reflns_limit_k_min -20
_diffrn_reflns_limit_l_max 15
_diffrn_reflns_limit_l_min -15
_diffrn_reflns_number 14826
_diffrn_reflns_theta_full 27.00
_diffrn_reflns_theta_max 27.00
_diffrn_reflns_theta_min 2.20
_exptl_absorpt_coefficient_mu 1.224
_exptl_absorpt_correction_T_max 0.8771
_exptl_absorpt_correction_T_min 0.7831
_exptl_absorpt_correction_type empirical
_exptl_crystal_colour pale-green
_exptl_crystal_density_diffrn 1.715
_exptl_crystal_description plate
_exptl_crystal_F_000 1012
_exptl_crystal_size_max 0.21
_exptl_crystal_size_mid 0.17
_exptl_crystal_size_min 0.11
_refine_diff_density_max 1.345
_refine_diff_density_min -1.461
_refine_diff_density_rms 0.153
_refine_ls_extinction_method none
_refine_ls_goodness_of_fit_ref 1.057
_refine_ls_hydrogen_treatment mixed
_refine_ls_matrix_type full
_refine_ls_number_parameters 278
_refine_ls_number_reflns 4270
_refine_ls_number_restraints 257
_refine_ls_restrained_S_all 1.058
_refine_ls_R_factor_all 0.1356
_refine_ls_R_factor_gt 0.0708
_refine_ls_shift/su_max 0.000
_refine_ls_shift/su_mean 0.000
_refine_ls_structure_factor_coef Fsqd
_refine_ls_weighting_details 'calc w=1/[\s^2^(Fo^2^)+(0.0983P)^2^+11.1738P] where P=(Fo^2^+2Fc^2^)/3'
_refine_ls_weighting_scheme calc
_refine_ls_wR_factor_gt 0.1693
_refine_ls_wR_factor_ref 0.2250
_reflns_number_gt 2484
_reflns_number_total 4270
_reflns_threshold_expression >2sigma(I)
_cod_data_source_file ic2001199_si_003.cif
_cod_data_source_block p21n
_cod_database_code 4324990

loop_
_symmetry_equiv_pos_as_xyz
'x, y, z'
'-x+1/2, y+1/2, -z+1/2'
'-x, -y, -z'
'x-1/2, -y-1/2, z-1/2'

loop_
_atom_site_label
_atom_site_type_symbol
_atom_site_fract_x
_atom_site_fract_y
_atom_site_fract_z
_atom_site_U_iso_or_equiv
_atom_site_adp_type
_atom_site_occupancy
_atom_site_symmetry_multiplicity
_atom_site_calc_flag
_atom_site_refinement_flags
_atom_site_disorder_assembly
_atom_site_disorder_group
C1 C 0.2483(9) 0.0743(5) 0.0823(6) 0.043(2) Uani 1 1 d U . .
C2 C 0.2605(9) 0.0737(5) 0.2909(6) 0.0366(18) Uani 1 1 d U A .
C3 C 0.3053(10) 0.0403(6) -0.0064(6) 0.056(3) Uani 1 1 d U . .
H3A H 0.2458 0.0500 -0.0854 0.085 Uiso 1 1 calc R . .
H3B H 0.3204 -0.0202 0.0064 0.085 Uiso 1 1 calc R . .
H3C H 0.3875 0.0687 0.0013 0.085 Uiso 1 1 calc R . .
C4 C 0.3364(9) 0.0457(5) 0.4112(6) 0.047(2) Uani 1 1 d U . .
H4A H 0.2952 0.0665 0.4683 0.070 Uiso 1 1 calc R . .
H4B H 0.4244 0.0681 0.4306 0.070 Uiso 1 1 calc R . .
H4C H 0.3395 -0.0159 0.4138 0.070 Uiso 1 1 calc R . .
C5 C 0.4352(10) 0.0146(6) 0.2290(6) 0.0475(19) Uani 1 1 d U . .
C6 C 0.5425(11) 0.0660(7) 0.2500(7) 0.062(2) Uani 1 1 d U . .
H6 H 0.5319 0.1253 0.2449 0.074 Uiso 1 1 calc R . .
C7 C 0.6642(11) 0.0321(8) 0.2782(8) 0.075(3) Uani 1 1 d U . .
H7 H 0.7374 0.0678 0.2921 0.089 Uiso 1 1 calc RD . .
C8 C 0.6796(13) -0.0534(8) 0.2862(8) 0.077(3) Uani 1 1 d U . .
H8 H 0.7636 -0.0774 0.3065 0.092 Uiso 1 1 calc R . .
C9 C 0.5746(13) -0.1035(7) 0.2649(8) 0.072(3) Uani 1 1 d U . .
H9 H 0.5866 -0.1627 0.2709 0.086 Uiso 1 1 calc R . .
C10 C 0.4456(9) -0.0708(5) 0.2336(6) 0.060(2) Uani 1 1 d U . .
H10 H 0.3720 -0.1064 0.2172 0.072 Uiso 1 1 calc R . .
C11 C 0.0967(9) 0.1307(5) 0.3644(6) 0.047(3) Uani 0.488(9) 1 d PRDU A 1
C12 C 0.0442(9) 0.0679(5) 0.4169(6) 0.056(3) Uani 0.488(9) 1 d PRDU A 1
H12 H 0.0481 0.0104 0.3964 0.067 Uiso 0.488(9) 1 calc PR A 1
C13 C -0.014(2) 0.0923(12) 0.5008(15) 0.061(3) Uani 0.488(9) 1 d PDU A 1
H13 H -0.0482 0.0500 0.5395 0.073 Uiso 0.488(9) 1 calc PR A 1
C14 C -0.025(2) 0.1717(11) 0.5286(19) 0.059(3) Uani 0.488(9) 1 d PDU A 1
H14 H -0.0668 0.1865 0.5849 0.071 Uiso 0.488(9) 1 calc PR A 1
C15 C 0.024(2) 0.2300(12) 0.4764(17) 0.059(3) Uani 0.488(9) 1 d PDU A 1
H15 H 0.0153 0.2872 0.4956 0.071 Uiso 0.488(9) 1 calc PR A 1
C16 C 0.089(2) 0.2122(9) 0.3940(16) 0.052(3) Uani 0.488(9) 1 d PDU A 1
H16 H 0.1260 0.2558 0.3602 0.063 Uiso 0.488(9) 1 calc PR A 1
C21 C 0.0941(14) 0.1455(11) 0.3598(12) 0.045(3) Uani 0.512(9) 1 d PDU A 2
C22 C -0.0262(16) 0.1200(13) 0.3562(14) 0.058(3) Uani 0.512(9) 1 d PDU A 2
H22 H -0.0756 0.0847 0.2947 0.069 Uiso 0.512(9) 1 calc PR A 2
C23 C -0.0757(16) 0.1474(14) 0.4459(14) 0.064(3) Uani 0.512(9) 1 d PDU A 2
H23 H -0.1555 0.1250 0.4493 0.077 Uiso 0.512(9) 1 calc PR A 2
C24 C -0.0150(18) 0.2033(13) 0.5258(17) 0.052(3) Uani 0.512(9) 1 d PDU A 2
H24 H -0.0524 0.2230 0.5833 0.063 Uiso 0.512(9) 1 calc PR A 2
C25 C 0.0985(19) 0.2310(12) 0.5237(14) 0.052(3) Uani 0.512(9) 1 d PDU A 2
H25 H 0.1417 0.2718 0.5803 0.062 Uiso 0.512(9) 1 calc PR A 2
C26 C 0.1581(17) 0.2033(11) 0.4425(14) 0.049(3) Uani 0.512(9) 1 d PDU A 2
H26 H 0.2407 0.2238 0.4442 0.059 Uiso 0.512(9) 1 calc PR A 2
Cl1 Cl -0.0475(4) 0.07334(16) -0.1834(2) 0.0932(12) Uani 1 1 d U . .
Cl2 Cl -0.1153(3) 0.1615(2) 0.0461(3) 0.0940(11) Uani 1 1 d . . .
Cl3 Cl 0.1092(3) 0.30237(14) 0.05652(18) 0.0607(7) Uani 1 1 d . . .
Cl4 Cl 0.1686(3) 0.21854(15) -0.16718(19) 0.0587(7) Uani 1 1 d . . .
Mo1 Mo 0.00057(8) 0.20235(4) -0.08523(6) 0.0444(3) Uani 1 1 d . . .
N1 N 0.3110(7) 0.0544(4) 0.2011(5) 0.0380(16) Uani 1 1 d . . .
N2 N 0.1528(7) 0.1139(4) 0.2723(5) 0.0383(16) Uani 1 1 d D . .
H2 H 0.121(8) 0.128(5) 0.200(2) 0.046 Uiso 1 1 d D . .
O1 O -0.1087(6) 0.2635(4) -0.1742(5) 0.0538(16) Uani 1 1 d . . .
O2 O 0.1500(6) 0.1169(4) 0.0573(4) 0.0464(15) Uani 1 1 d . . .

loop_
_atom_site_aniso_label
_atom_site_aniso_U_11
_atom_site_aniso_U_22
_atom_site_aniso_U_33
_atom_site_aniso_U_23
_atom_site_aniso_U_13
_atom_site_aniso_U_12
C1 0.073(6) 0.038(4) 0.017(3) 0.004(3) 0.011(4) 0.007(4)
C2 0.059(5) 0.031(4) 0.018(3) 0.000(3) 0.008(3) -0.003(4)
C3 0.095(7) 0.059(5) 0.013(3) 0.002(3) 0.014(4) 0.021(5)
C4 0.075(6) 0.048(5) 0.014(3) 0.006(3) 0.010(4) 0.018(4)
C5 0.078(5) 0.049(4) 0.017(3) 0.002(3) 0.017(3) 0.020(4)
C6 0.076(6) 0.077(5) 0.034(4) -0.015(4) 0.019(4) 0.018(5)
C7 0.083(6) 0.102(6) 0.038(4) -0.020(4) 0.017(4) 0.026(5)
C8 0.103(7) 0.106(7) 0.023(3) 0.003(4) 0.020(4) 0.040(6)
C9 0.121(7) 0.075(6) 0.027(4) 0.020(4) 0.034(4) 0.043(5)
C10 0.103(6) 0.053(4) 0.030(4) 0.015(3) 0.030(4) 0.029(4)
C11 0.050(5) 0.068(6) 0.024(4) -0.008(4) 0.015(4) -0.005(5)
C12 0.060(6) 0.076(6) 0.033(5) -0.011(5) 0.018(5) -0.012(5)
C13 0.061(6) 0.086(7) 0.038(5) -0.010(6) 0.020(5) -0.012(6)
C14 0.058(5) 0.082(6) 0.037(5) -0.011(5) 0.016(4) -0.005(6)
C15 0.061(5) 0.077(6) 0.042(5) -0.010(5) 0.018(4) -0.002(5)
C16 0.058(5) 0.069(5) 0.034(5) -0.002(5) 0.019(4) -0.003(5)
C21 0.050(5) 0.065(5) 0.024(4) -0.007(4) 0.015(4) -0.004(5)
C22 0.057(5) 0.077(6) 0.042(5) -0.023(5) 0.018(5) -0.004(5)
C23 0.060(5) 0.084(6) 0.050(5) -0.021(5) 0.020(5) -0.006(5)
C24 0.055(6) 0.072(7) 0.035(5) -0.014(6) 0.021(4) -0.004(6)
C25 0.057(6) 0.070(6) 0.029(5) -0.012(5) 0.015(4) -0.006(5)
C26 0.054(5) 0.066(5) 0.028(5) -0.010(5) 0.016(4) -0.007(5)
Cl1 0.159(3) 0.0421(13) 0.0468(13) 0.0000(11) -0.0156(16) -0.0298(16)
Cl2 0.079(2) 0.131(3) 0.0734(19) 0.059(2) 0.0253(16) -0.0030(19)
Cl3 0.101(2) 0.0429(12) 0.0308(10) -0.0120(9) 0.0091(11) 0.0096(12)
Cl4 0.0904(19) 0.0556(14) 0.0372(11) 0.0088(9) 0.0302(12) 0.0168(12)
Mo1 0.0677(6) 0.0355(4) 0.0246(3) 0.0067(3) 0.0057(3) -0.0029(4)
N1 0.067(5) 0.033(3) 0.014(3) 0.000(2) 0.013(3) 0.006(3)
N2 0.056(5) 0.042(4) 0.013(3) -0.004(3) 0.005(3) -0.005(3)
O1 0.055(4) 0.057(4) 0.043(3) 0.020(3) 0.004(3) 0.007(3)
O2 0.079(4) 0.043(3) 0.012(2) 0.006(2) 0.006(3) 0.019(3)

loop_
_atom_type_symbol
_atom_type_description
_atom_type_scat_dispersion_real
_atom_type_scat_dispersion_imag
_atom_type_scat_source
C C 0.0033 0.0016 'International Tables Vol C Tables 4.2.6.8 and 6.1.1.4'
H H 0.0000 0.0000 'International Tables Vol C Tables 4.2.6.8 and 6.1.1.4'
N N 0.0061 0.0033 'International Tables Vol C Tables 4.2.6.8 and 6.1.1.4'
O O 0.0106 0.0060 'International Tables Vol C Tables 4.2.6.8 and 6.1.1.4'
Cl Cl 0.1484 0.1585 'International Tables Vol C Tables 4.2.6.8 and 6.1.1.4'
Mo Mo -1.6832 0.6857 'International Tables Vol C Tables 4.2.6.8 and 6.1.1.4'

loop_
_geom_angle_atom_site_label_1
_geom_angle_atom_site_label_2
_geom_angle_atom_site_label_3
_geom_angle
O2 C1 N1 119.3(7)
O2 C1 C3 123.5(7)
N1 C1 C3 117.2(8)
N2 C2 N1 122.1(7)
N2 C2 C4 121.3(7)
N1 C2 C4 116.6(7)
C1 C3 H3A 109.5
C1 C3 H3B 109.5
H3A C3 H3B 109.5
C1 C3 H3C 109.5
H3A C3 H3C 109.5
H3B C3 H3C 109.5
C2 C4 H4A 109.5
C2 C4 H4B 109.5
H4A C4 H4B 109.5
C2 C4 H4C 109.5
H4A C4 H4C 109.5
H4B C4 H4C 109.5
C10 C5 C6 121.8(9)
C10 C5 N1 120.6(9)
C6 C5 N1 117.7(8)
C7 C6 C5 120.6(11)
C7 C6 H6 119.7
C5 C6 H6 119.7
C8 C7 C6 119.7(13)
C8 C7 H7 120.1
C6 C7 H7 120.1
C9 C8 C7 119.5(12)
C9 C8 H8 120.2
C7 C8 H8 120.2
C8 C9 C10 122.6(11)
C8 C9 H9 118.7
C10 C9 H9 118.7
C5 C10 C9 115.7(10)
C5 C10 H10 122.1
C9 C10 H10 122.1
C16 C11 C12 120.3(7)
C16 C11 N2 116.9(9)
C12 C11 N2 122.7(4)
C11 C12 C13 117.6(8)
C11 C12 H12 121.2
C13 C12 H12 121.2
C14 C13 C12 122.6(14)
C14 C13 H13 118.7
C12 C13 H13 118.7
C15 C14 C13 118.5(16)
C15 C14 H14 120.8
C13 C14 H14 120.8
C14 C15 C16 123.6(16)
C14 C15 H15 118.2
C16 C15 H15 118.2
C11 C16 C15 117.4(13)
C11 C16 H16 121.3
C15 C16 H16 121.3
C22 C21 C26 119.7(12)
C22 C21 N2 119.9(11)
C26 C21 N2 120.4(11)
C21 C22 C23 118.2(13)
C21 C22 H22 120.9
C23 C22 H22 120.9
C24 C23 C22 122.3(14)
C24 C23 H23 118.9
C22 C23 H23 118.9
C25 C24 C23 118.4(14)
C25 C24 H24 120.8
C23 C24 H24 120.8
C24 C25 C26 123.0(14)
C24 C25 H25 118.5
C26 C25 H25 118.5
C21 C26 C25 118.2(13)
C21 C26 H26 120.9
C25 C26 H26 120.9
O1 Mo1 Cl4 99.6(2)
O1 Mo1 Cl1 100.8(3)
Cl4 Mo1 Cl1 88.33(12)
O1 Mo1 Cl3 99.8(2)
Cl4 Mo1 Cl3 86.64(10)
Cl1 Mo1 Cl3 159.39(11)
O1 Mo1 Cl2 99.4(2)
Cl4 Mo1 Cl2 160.83(10)
Cl1 Mo1 Cl2 90.47(14)
Cl3 Mo1 Cl2 87.80(12)
O1 Mo1 O2 174.8(3)
Cl4 Mo1 O2 84.93(16)
Cl1 Mo1 O2 81.84(15)
Cl3 Mo1 O2 77.82(15)
Cl2 Mo1 O2 75.96(17)
C2 N1 C1 123.2(7)
C2 N1 C5 119.1(6)
C1 N1 C5 117.7(6)
C2 N2 C11 122.3(6)
C2 N2 C21 127.9(9)
C11 N2 C21 9.4(9)
C2 N2 H2 112(6)
C11 N2 H2 126(6)
C21 N2 H2 120(6)
C1 O2 Mo1 147.6(5)

loop_
_geom_bond_atom_site_label_1
_geom_bond_atom_site_label_2
_geom_bond_distance
C1 O2 1.222(10)
C1 N1 1.409(9)
C1 C3 1.482(11)
C2 N2 1.292(11)
C2 N1 1.379(9)
C2 C4 1.490(10)
C3 H3A 0.9800
C3 H3B 0.9800
C3 H3C 0.9800
C4 H4A 0.9800
C4 H4B 0.9800
C4 H4C 0.9800
C5 C10 1.361(11)
C5 C6 1.383(14)
C5 N1 1.435(11)
C6 C7 1.372(14)
C6 H6 0.9500
C7 C8 1.369(16)
C7 H7 0.9500
C8 C9 1.351(17)
C8 H8 0.9500
C9 C10 1.435(14)
C9 H9 0.9500
C10 H10 0.9500
C11 C16 1.352(13)
C11 C12 1.3900
C11 N2 1.436(9)
C12 C13 1.396(14)
C12 H12 0.9500
C13 C14 1.318(16)
C13 H13 0.9500
C14 C15 1.317(16)
C14 H14 0.9500
C15 C16 1.401(15)
C15 H15 0.9500
C16 H16 0.9500
C21 C22 1.357(14)
C21 C26 1.372(13)
C21 N2 1.468(13)
C22 C23 1.406(15)
C22 H22 0.9500
C23 C24 1.323(15)
C23 H23 0.9500
C24 C25 1.318(15)
C24 H24 0.9500
C25 C26 1.391(15)
C25 H25 0.9500
C26 H26 0.9500
Cl1 Mo1 2.341(3)
Cl2 Mo1 2.380(3)
Cl3 Mo1 2.360(2)
Cl4 Mo1 2.334(3)
Mo1 O1 1.647(6)
Mo1 O2 2.386(5)
N2 H2 0.858(10)

loop_
_geom_hbond_atom_site_label_D
_geom_hbond_atom_site_label_H
_geom_hbond_atom_site_label_A
_geom_hbond_distance_DH
_geom_hbond_distance_HA
_geom_hbond_distance_DA
_geom_hbond_angle_DHA
N2 H2 O2 0.858(10) 1.83(5) 2.558(7) 141(8)

loop_
_geom_torsion_atom_site_label_1
_geom_torsion_atom_site_label_2
_geom_torsion_atom_site_label_3
_geom_torsion_atom_site_label_4
_geom_torsion
C10 C5 C6 C7 -1.0(12)
N1 C5 C6 C7 179.4(7)
C5 C6 C7 C8 -0.3(13)
C6 C7 C8 C9 0.7(14)
C7 C8 C9 C10 0.1(13)
C6 C5 C10 C9 1.7(10)
N1 C5 C10 C9 -178.7(6)
C8 C9 C10 C5 -1.3(11)
C16 C11 C12 C13 -0.6(15)
N2 C11 C12 C13 -176.4(13)
C11 C12 C13 C14 2(3)
C12 C13 C14 C15 -1(4)
C13 C14 C15 C16 -1(4)
C12 C11 C16 C15 -1(2)
N2 C11 C16 C15 174.5(15)
C14 C15 C16 C11 2(3)
C26 C21 C22 C23 -7(3)
N2 C21 C22 C23 176.0(17)
C21 C22 C23 C24 7(4)
C22 C23 C24 C25 -3(4)
C23 C24 C25 C26 -1(4)
C22 C21 C26 C25 3(3)
N2 C21 C26 C25 -179.8(16)
C24 C25 C26 C21 1(3)
N2 C2 N1 C1 -1.8(12)
C4 C2 N1 C1 177.9(7)
N2 C2 N1 C5 175.9(8)
C4 C2 N1 C5 -4.4(11)
O2 C1 N1 C2 6.3(12)
C3 C1 N1 C2 -172.5(8)
O2 C1 N1 C5 -171.4(8)
C3 C1 N1 C5 9.8(12)
C10 C5 N1 C2 89.3(9)
C6 C5 N1 C2 -91.0(9)
C10 C5 N1 C1 -92.8(9)
C6 C5 N1 C1 86.8(9)
N1 C2 N2 C11 176.9(7)
C4 C2 N2 C11 -2.8(12)
N1 C2 N2 C21 -173.8(10)
C4 C2 N2 C21 6.5(14)
C16 C11 N2 C2 114.4(13)
C12 C11 N2 C2 -69.8(8)
C16 C11 N2 C21 -14(4)
C12 C11 N2 C21 162(5)
C22 C21 N2 C2 -122.4(17)
C26 C21 N2 C2 60(2)
C22 C21 N2 C11 -66(4)
C26 C21 N2 C11 117(6)
N1 C1 O2 Mo1 163.2(7)
C3 C1 O2 Mo1 -18.1(17)
O1 Mo1 O2 C1 -172(3)
Cl4 Mo1 O2 C1 -20.9(11)
Cl1 Mo1 O2 C1 68.2(11)
Cl3 Mo1 O2 C1 -108.5(11)
Cl2 Mo1 O2 C1 160.7(11)
